data_1563370
loop_
_publ_author_name
'Mila\<sinovi\'c, Valentina'
'Mol\<canov, Kre\<simir'
'Krawczuk, Anna'
'Bogdanov, Nikita E.'
'Zakharov, Boris A.'
'Boldyreva, Elena V.'
'Jelsch, Christian'
'Koji\'c-Prodi\'c, Biserka'

_publ_section_title
;
 Charge density studies of multicentre two-electron bonding of an anion
 radical at non-ambient temperature and pressure
;
_journal_issue 4
_journal_name_full IUCrJ
_journal_page_first
;
;
_journal_paper_doi 10.1107/S2052252521005273
_journal_volume 8
_journal_year 2021
_chemical_formula_moiety 'C15 H7 Cl2 N4 O2'
_chemical_formula_sum 'C15 H7 Cl2 N4 O2'
_chemical_formula_weight 346.132
_space_group_IT_number 14
_space_group_name_Hall '-P 2yn'
_space_group_name_H-M_alt 'P 1 21/n 1'
_symmetry_cell_setting monoclinic
_symmetry_space_group_name_Hall '-P 2yn'
_atom_sites_solution_hydrogens difmap
_atom_sites_solution_primary direct
_atom_sites_solution_secondary difmap
_audit_creation_method 'MoPro v20.01             '
_cell_angle_alpha 90.
_cell_angle_beta 94.662(4)
_cell_angle_gamma 90.
_cell_formula_units_Z 4
_cell_length_a 6.5155(3)
_cell_length_b 9.94440(10)
_cell_length_c 20.22930(10)
_cell_volume 1306.38(6)
_computing_structure_refinement 'MoPro (J. Appl. Cryst. 2005, 38, 38-54)'
_diffrn_measured_fraction_theta_full 0.581
_diffrn_measured_fraction_theta_max 0.520
_diffrn_radiation_source 'fine-focus sealed tube'
_diffrn_radiation_type MoK\a
_diffrn_radiation_wavelength 0.71073
_diffrn_reflns_av_sigmaI/netI 0.09749
_diffrn_reflns_limit_h_max 8
_diffrn_reflns_limit_h_min -8
_diffrn_reflns_limit_k_max 8
_diffrn_reflns_limit_k_min 0
_diffrn_reflns_limit_l_max 24
_diffrn_reflns_limit_l_min 0
_diffrn_reflns_theta_full 25.63
_diffrn_reflns_theta_max 27.91
_diffrn_reflns_theta_min 2.02
_exptl_crystal_density_diffrn 1.761
_exptl_crystal_density_method 'not measured'
_exptl_crystal_F_000 700
_refine_ls_extinction_method none
_refine_ls_goodness_of_fit_ref 1.373
_refine_ls_hydrogen_treatment refxyz
_refine_ls_matrix_type full
_refine_ls_number_parameters 233
_refine_ls_number_reflns 1632
_refine_ls_number_restraints 40
_refine_ls_restrained_S_all 13.885
_refine_ls_R_factor_all 0.1119
_refine_ls_R_factor_gt 0.1119
_refine_ls_shift/su_max 0.001
_refine_ls_shift/su_mean 0.000
_refine_ls_structure_factor_coef Fsqd
_refine_ls_weighting_scheme sigma
_refine_ls_wR_factor_gt 0.0611
_refine_ls_wR_factor_ref 0.0723
_reflns_number_gt 1632
_reflns_number_total 1632
_reflns_threshold_expression >2.0sigma(I)
_cod_data_source_file lq5037.cif
_cod_data_source_block 1.42GPa
_cod_original_sg_symbol_Hall 'P ?'
_cod_original_sg_symbol_H-M 'P ?'
_cod_database_code 1563370

loop_
_symmetry_equiv_pos_as_xyz
'x, y, z'
'-x+1/2, y+1/2, -z+1/2'
'-x, -y, -z'
'x-1/2, -y-1/2, z-1/2'

loop_
_atom_site_type_symbol
_atom_site_label
_atom_site_fract_x
_atom_site_fract_y
_atom_site_fract_z
_atom_site_U_iso_or_equiv
_atom_site_adp_type
_atom_site_occupancy
_atom_site_calc_flag
_atom_site_refinement_flags_posn
_atom_site_refinement_flags_adp
_atom_site_disorder_assembly
_atom_site_disorder_group
Cl Cl1 0.21163(16) 0.10951(19) -0.00689(6) 0.0289(7) Uani 1 d . . . .
Cl Cl2 0.12324(16) 0.28000(19) 0.11910(5) 0.0287(7) Uani 1 d . . . .
O O1 0.1417(4) 0.5697(4) 0.09511(14) 0.0286(9) Uani 1 d . . . .
O O2 0.2992(4) 0.2737(5) -0.11935(14) 0.0327(9) Uani 1 d . . . .
N N1 0.2932(6) 0.8189(7) -0.00807(19) 0.0347(13) Uani 1 d . . . .
N N2 0.4158(5) 0.6012(6) -0.17224(18) 0.0301(10) Uani 1 d . . . .
N N3 0.3132(5) 0.9565(6) 0.18063(18) 0.0289(9) Uani 1 d . . . .
N N4 1.0089(5) 1.2130(6) 0.25161(18) 0.0376(10) Uani 1 d . . . .
C C1 0.1875(6) 0.5006(7) 0.0474(2) 0.0182(9) Uani 1 d . . . .
C C2 0.2501(6) 0.5590(8) -0.0129(2) 0.0242(10) Uani 1 d . . . .
C C3 0.2938(6) 0.4874(7) -0.0673(2) 0.0197(9) Uani 1 d . . . .
C C4 0.2725(7) 0.3432(8) -0.0698(2) 0.0231(10) Uani 1 d . . . .
C C5 0.2191(6) 0.2824(8) -0.0073(2) 0.022(2) Uiso 1 d . . . .
C C6 0.1812(6) 0.3525(7) 0.0465(2) 0.0191(10) Uani 1 d . . . .
C C7 0.2765(7) 0.7010(9) -0.0113(2) 0.0220(14) Uani 1 d . . . .
C C8 0.3597(6) 0.5506(7) -0.1247(2) 0.0248(10) Uani 1 d . . . .
C C9 0.3437(7) 1.0009(7) 0.2434(2) 0.0269(10) Uani 1 d . . . .
H H9 0.229(5) 0.982(7) 0.278(14) 0.03228 Uiso 1 d D U . .
C C10 0.5193(6) 1.0729(7) 0.2635(2) 0.0240(9) Uani 1 d . . . .
H H10 0.544(7) 1.109(6) 0.314(14) 0.02881 Uiso 1 d D U . .
C C11 0.6606(6) 1.0949(7) 0.2178(2) 0.0238(9) Uani 1 d . . . .
C C12 0.6294(7) 1.0510(7) 0.1537(2) 0.0310(11) Uani 1 d . . . .
H H12 0.741(5) 1.069(7) 0.118(14) 0.03716 Uiso 1 d D U . .
C C13 0.4507(7) 0.9787(7) 0.1362(2) 0.0287(10) Uani 1 d . . . .
H H13 0.422(7) 0.941(6) 0.086(14) 0.03448 Uiso 1 d D U . .
C C14 0.1303(9) 0.8756(11) 0.1597(3) 0.0468(11) Uani 1 d . . . .
H H14A 0.133(8) 0.849(8) 0.108(14) 0.07018 Uiso 1 calc D U . .
H H14B 0.131(10) 0.785(5) 0.189(14) 0.07018 Uiso 1 calc D U . .
H H14C -0.007(14) 0.933(6) 0.167(3) 0.07018 Uiso 1 calc D U . .
C C15 0.8512(7) 1.1619(7) 0.2380(2) 0.0291(10) Uani 1 d . . . .

loop_
_atom_site_aniso_label
_atom_site_aniso_U_11
_atom_site_aniso_U_22
_atom_site_aniso_U_33
_atom_site_aniso_U_12
_atom_site_aniso_U_13
_atom_site_aniso_U_23
Cl1 0.036(2) 0.023(3) 0.029(2) -0.0002(9) 0.0047(6) 0.0004(7)
Cl2 0.036(2) 0.029(3) 0.022(2) -0.0011(8) 0.0060(5) 0.0049(6)
O1 0.035(3) 0.032(4) 0.020(3) -0.001(2) 0.0082(14) -0.0064(18)
O2 0.051(3) 0.029(5) 0.019(3) 0.009(2) 0.0068(15) 0.0004(18)
N1 0.036(3) 0.028(8) 0.040(4) -0.002(2) 0.0023(19) -0.002(2)
N2 0.034(3) 0.030(5) 0.027(3) -0.005(3) 0.0089(17) 0.004(2)
N3 0.035(3) 0.026(4) 0.025(3) 0.002(2) -0.0007(16) -0.0014(18)
N4 0.036(3) 0.042(5) 0.034(3) -0.010(3) 0.0051(18) 0.002(2)
C1 0.022(3) 0.020(4) 0.013(3) 0.0020(18) 0.0052(16) 0.0004(16)
C2 0.024(3) 0.025(4) 0.024(3) 0.0005(19) 0.0033(17) -0.0005(18)
C3 0.020(3) 0.019(4) 0.020(3) 0.0021(19) 0.0039(16) -0.0005(18)
C4 0.028(3) 0.025(5) 0.016(3) 0.0042(19) 0.0056(19) -0.0030(19)
C6 0.024(3) 0.018(5) 0.015(3) 0.0045(19) 0.0040(15) 0.0012(17)
C7 0.022(3) 0.008(10) 0.036(4) -0.002(2) 0.003(2) -0.0015(19)
C8 0.021(3) 0.032(5) 0.021(3) -0.003(3) 0.0048(18) 0.006(2)
C9 0.029(3) 0.024(5) 0.028(3) -0.002(3) 0.0047(16) 0.000(2)
C10 0.027(3) 0.018(5) 0.027(3) 0.001(3) 0.003(2) 0.001(2)
C11 0.027(3) 0.020(5) 0.025(3) 0.002(2) 0.0048(16) 0.0031(19)
C12 0.043(3) 0.034(5) 0.016(3) -0.005(3) 0.0065(16) -0.004(2)
C13 0.039(3) 0.019(5) 0.029(3) 0.004(3) 0.004(2) -0.002(2)
C14 0.038(3) 0.051(6) 0.048(5) -0.031(4) -0.017(3) 0.002(3)
C15 0.028(3) 0.023(5) 0.037(4) -0.001(3) 0.0028(19) 0.003(2)

loop_
_atom_type_symbol
_atom_type_description
_atom_type_scat_dispersion_real
_atom_type_scat_dispersion_imag
_atom_type_scat_source
C C 0.0033 0.0016 'Clementi & Roetti 1974. Atomic Data & Nuclear Data Tables. 14, 177'
H H 0.0000 0.0000 'Clementi & Roetti 1974. Atomic Data & Nuclear Data Tables. 14, 177'
N N 0.0061 0.0033 'Clementi & Roetti 1974. Atomic Data & Nuclear Data Tables. 14, 177'
O O 0.0106 0.0060 'Clementi & Roetti 1974. Atomic Data & Nuclear Data Tables. 14, 177'
Cl Cl 0.1484 0.1585 'Clementi & Roetti 1974. Atomic Data & Nuclear Data Tables. 14, 177'

loop_
_geom_angle_atom_site_label_1
_geom_angle_atom_site_label_2
_geom_angle_atom_site_label_3
_geom_angle
_geom_angle_site_symmetry_1
_geom_angle_site_symmetry_2
_geom_angle_site_symmetry_3
_geom_angle_publ_flag
C13 N3 C9 121.7(4) . . . ?
C13 N3 C14 117.9(4) . . . ?
C9 N3 C14 120.4(4) . . . ?
O1 C1 C6 123.7(5) . . . ?
O1 C1 C2 122.6(4) . . . ?
C6 C1 C2 113.7(5) . . . ?
C1 C2 C7 115.0(5) . . . ?
C1 C2 C3 124.5(4) . . . ?
C7 C2 C3 120.4(6) . . . ?
C4 C3 C8 116.5(5) . . . ?
C4 C3 C2 121.6(6) . . . ?
C8 C3 C2 121.9(4) . . . ?
O2 C4 C5 121.6(4) . . . ?
O2 C4 C3 124.3(5) . . . ?
C5 C4 C3 114.1(5) . . . ?
Cl1 C5 C6 120.8(5) . . . ?
Cl1 C5 C4 115.2(5) . . . ?
C6 C5 C4 124.1(4) . . . ?
Cl2 C6 C5 123.4(4) . . . ?
Cl2 C6 C1 114.8(4) . . . ?
C5 C6 C1 121.7(5) . . . ?
N1 C7 C2 177.50(10) . . . ?
N2 C8 C3 179.03(5) . . . ?
N3 C9 C10 120.2(4) . . . ?
N3 C9 H9 120.(14) . . . ?
C10 C9 H9 120.(4) . . . ?
C9 C10 C11 117.9(4) . . . ?
C9 C10 H10 120.(4) . . . ?
C11 C10 H10 122.(11) . . . ?
C15 C11 C12 118.4(4) . . . ?
C15 C11 C10 119.5(4) . . . ?
C12 C11 C10 122.0(4) . . . ?
C13 C12 C11 117.6(4) . . . ?
C13 C12 H12 121.(4) . . . ?
C11 C12 H12 122.(14) . . . ?
N3 C13 C12 120.5(4) . . . ?
N3 C13 H13 120.(11) . . . ?
C12 C13 H13 119.(4) . . . ?
N3 C14 H14C 110.(4) . . . ?
N3 C14 H14A 110.(5) . . . ?
N3 C14 H14B 109.(5) . . . ?
H14C C14 H14A 109.(6) . . . ?
H14C C14 H14B 110.(6) . . . ?
H14A C14 H14B 109.(17) . . . ?
N4 C15 C11 176.63(12) . . . ?

loop_
_geom_bond_atom_site_label_1
_geom_bond_atom_site_label_2
_geom_bond_distance
_geom_bond_site_symmetry_2
_geom_bond_publ_flag
Cl1 C5 1.720(8) . ?
Cl2 C6 1.705(5) . ?
O1 C1 1.240(6) . ?
O2 C4 1.242(6) . ?
N1 C7 1.179(9) . ?
N2 C8 1.170(5) . ?
N3 C13 1.338(5) . ?
N3 C9 1.343(6) . ?
N3 C14 1.471(8) . ?
N4 C15 1.160(6) . ?
C1 C6 1.473(9) . ?
C1 C2 1.440(7) . ?
C2 C7 1.423(9) . ?
C2 C3 1.359(7) . ?
C3 C4 1.441(9) . ?
C3 C8 1.418(7) . ?
C4 C5 1.468(7) . ?
C5 C6 1.334(7) . ?
C9 C10 1.383(7) . ?
C9 H9 1.1(2) . ?
C10 C11 1.374(5) . ?
C10 H10 1.1(3) . ?
C11 C15 1.439(7) . ?
C11 C12 1.367(6) . ?
C12 C13 1.390(7) . ?
C12 H12 1.1(2) . ?
C13 H13 1.1(3) . ?
C14 H14C 1.08(9) . ?
C14 H14A 1.1(3) . ?
C14 H14B 1.08(16) . ?

loop_
_geom_hbond_atom_site_label_D
_geom_hbond_atom_site_label_H
_geom_hbond_atom_site_label_A
_geom_hbond_distance_DH
_geom_hbond_distance_HA
_geom_hbond_distance_DA
_geom_hbond_angle_DHA
_geom_hbond_site_symmetry_A
C14 H14B C10 1.08(16) 2.55(12) 3.560(10) 156.(3) 2_545
C13 H13 N1 1.1(3) 2.4(2) 3.407(7) 163.(3) 1
C9 H9 Cl2 1.1(2) 2.99(19) 3.538(6) 111.(11) 2
C10 H10 O1 1.1(3) 2.3(2) 3.127(5) 130.(14) 2
C13 H13 Cl1 1.1(3) 2.79(18) 3.430(5) 117.(11) 1_565
C9 H9 N2 1.1(2) 2.49(14) 3.534(6) 162.(5) 4_576
C14 H14B N4 1.08(16) 2.64(12) 3.267(8) 116.(7) 2_645
C12 H12 Cl1 1.1(2) 2.9(2) 3.598(5) 122.(13) 3_665
C12 H12 N1 1.1(2) 2.5(3) 3.294(7) 131.(14) 3_675
C10 H10 O2 1.1(3) 2.36(15) 3.252(6) 138.(10) 4_676

loop_
_geom_torsion_atom_site_label_1
_geom_torsion_atom_site_label_2
_geom_torsion_atom_site_label_3
_geom_torsion_atom_site_label_4
_geom_torsion_site_symmetry_1
_geom_torsion_site_symmetry_2
_geom_torsion_site_symmetry_3
_geom_torsion_site_symmetry_4
_geom_torsion
_geom_torsion_publ_flag
Cl1 C5 C6 Cl2 . . . . 0.0(3) ?
Cl1 C5 C6 C1 . . . . 179.7(3) ?
Cl1 C5 C4 O2 . . . . 3.6(3) ?
Cl1 C5 C4 C3 . . . . -175.3(3) ?
Cl2 C6 C5 C4 . . . . -179.0(3) ?
Cl2 C6 C1 O1 . . . . -4.6(3) ?
Cl2 C6 C1 C2 . . . . 176.1(3) ?
O1 C1 C6 C5 . . . . 175.7(4) ?
O1 C1 C2 C7 . . . . 6.3(3) ?
O1 C1 C2 C3 . . . . -177.3(4) ?
O2 C4 C5 C6 . . . . -177.4(4) ?
O2 C4 C3 C8 . . . . -3.3(4) ?
O2 C4 C3 C2 . . . . 175.8(4) ?
N3 C13 C12 C11 . . . . 1.5(6) ?
N3 C13 C12 H12 . . . . -180.(5) ?
N3 C9 C10 C11 . . . . -1.1(6) ?
N3 C9 C10 H10 . . . . -180.(4) ?
C1 C6 C5 C4 . . . . 0.8(4) ?
C1 C2 C3 C4 . . . . 2.5(4) ?
C1 C2 C3 C8 . . . . -178.4(4) ?
C2 C1 C6 C5 . . . . -3.7(4) ?
C2 C3 C4 C5 . . . . -5.3(4) ?
C3 C4 C5 C6 . . . . 3.7(4) ?
C3 C2 C1 C6 . . . . 2.0(4) ?
C4 C3 C2 C7 . . . . 178.7(4) ?
C5 C4 C3 C8 . . . . 175.6(4) ?
C6 C1 C2 C7 . . . . -174.3(3) ?
C7 C2 C3 C8 . . . . -2.2(4) ?
C9 N3 C13 C12 . . . . -1.0(6) ?
C9 N3 C13 H13 . . . . 180.(4) ?
C9 N3 C14 H14C . . . . 60.(3) ?
C9 N3 C14 H14A . . . . -180.(4) ?
C9 N3 C14 H14B . . . . -60.(4) ?
C9 C10 C11 C15 . . . . -176.0(6) ?
C9 C10 C11 C12 . . . . 1.7(7) ?
H9 C9 N3 C13 . . . . 179.(6) ?
H9 C9 N3 C14 . . . . -4.(6) ?
H9 C9 C10 C11 . . . . -180.(6) ?
H9 C9 C10 H10 . . . . 1.(8) ?
C10 C9 N3 C13 . . . . 0.8(6) ?
C10 C9 N3 C14 . . . . 177.8(7) ?
C10 C11 C12 C13 . . . . -1.9(7) ?
C10 C11 C12 H12 . . . . 180.(5) ?
H10 C10 C11 C15 . . . . 3.(6) ?
H10 C10 C11 C12 . . . . -179.(6) ?
C11 C12 C13 H13 . . . . -179.(4) ?
C12 C13 N3 C14 . . . . -178.1(7) ?
H12 C12 C13 H13 . . . . -1.(7) ?
H12 C12 C11 C15 . . . . -3.(6) ?
C13 N3 C14 H14C . . . . -123.(3) ?
C13 N3 C14 H14A . . . . -3.(5) ?
C13 N3 C14 H14B . . . . 117.(4) ?
C13 C12 C11 C15 . . . . 175.8(6) ?
H13 C13 N3 C14 . . . . 3.(5) ?
